data_4339055
loop_
_publ_author_name
'Nuricumbo-Escobar, Juan Jos\'e'
'Campos-Alvarado, Carlos'
'R\'ios-Moreno, Gustavo'
'Morales-Morales, David'
'Walsh, Patrick J.'
'Parra-Hake, Miguel'

_publ_section_title
;
 Binuclear palladium(I) and palladium(II) complexes of
 ortho-functionalized 1,3-bis(aryl)triazenido ligands.
;
_journal_issue 15
_journal_name_full 'Inorganic chemistry'
_journal_page_first 6182
_journal_page_last 6189
_journal_paper_doi 10.1021/ic700516p
_journal_volume 46
_journal_year 2007
_chemical_formula_sum 'C32 H28 N6 O8 Pd2'
_chemical_formula_weight 837.40
_chemical_name_systematic
; 
Bis(1,3-bis(2-carboxymethyl)benzene-triazenide-N,O)-palladium)  
;
_space_group_IT_number 14
_symmetry_cell_setting monoclinic
_symmetry_space_group_name_Hall '-P 2ybc'
_symmetry_space_group_name_H-M 'P 1 21/c 1'
_atom_sites_solution_hydrogens geom
_atom_sites_solution_primary direct
_atom_sites_solution_secondary difmap
_audit_creation_method SHELXL-97
_cell_angle_alpha 90.00
_cell_angle_beta 100.295(1)
_cell_angle_gamma 90.00
_cell_formula_units_Z 2
_cell_length_a 8.607(1)
_cell_length_b 14.322(1)
_cell_length_c 12.731(1)
_cell_measurement_reflns_used 6240
_cell_measurement_temperature 293(2)
_cell_measurement_theta_max 32.51
_cell_measurement_theta_min 2.16
_cell_volume 1544.1(2)
_computing_cell_refinement 'SMART V 5.625'
_computing_data_collection 'SMART V 5.625'
_computing_data_reduction 'SAINT V 6.23C'
_computing_molecular_graphics 'SHELXTL V 6.10 (Sheldrick, 2000)'
_computing_publication_material 'SHELXTL V 6.10 (Sheldrick, 2000)'
_computing_structure_refinement 'SHELXTL V 6.10 (Sheldrick, 2000)'
_computing_structure_solution 'SIR97 (Altomare et al., 1999)'
_diffrn_ambient_temperature 293(2)
_diffrn_detector_area_resol_mean 0.661
_diffrn_measured_fraction_theta_full 0.996
_diffrn_measured_fraction_theta_max 0.996
_diffrn_measurement_device_type 'Bruker Smart Apex CCD diffractometer'
_diffrn_measurement_method \w-scans
_diffrn_radiation_monochromator graphite
_diffrn_radiation_source 'fine-focus sealed tube'
_diffrn_radiation_type MoK\a
_diffrn_radiation_wavelength 0.71073
_diffrn_reflns_av_R_equivalents 0.0565
_diffrn_reflns_av_sigmaI/netI 0.0423
_diffrn_reflns_limit_h_max 13
_diffrn_reflns_limit_h_min -13
_diffrn_reflns_limit_k_max 21
_diffrn_reflns_limit_k_min -21
_diffrn_reflns_limit_l_max 19
_diffrn_reflns_limit_l_min -19
_diffrn_reflns_number 20653
_diffrn_reflns_theta_full 32.52
_diffrn_reflns_theta_max 32.52
_diffrn_reflns_theta_min 2.16
_diffrn_standards_decay_% 0
_exptl_absorpt_coefficient_mu 1.228
_exptl_absorpt_correction_T_max 0.7589
_exptl_absorpt_correction_T_min 0.5538
_exptl_absorpt_correction_type 'analytical: face-indexed'
_exptl_crystal_colour deep-red
_exptl_crystal_density_diffrn 1.801
_exptl_crystal_density_method 'not measured'
_exptl_crystal_description prism
_exptl_crystal_F_000 836
_exptl_crystal_size_max 0.460
_exptl_crystal_size_mid 0.296
_exptl_crystal_size_min 0.268
_refine_diff_density_max 0.887
_refine_diff_density_min -0.624
_refine_diff_density_rms 0.091
_refine_ls_extinction_method none
_refine_ls_goodness_of_fit_ref 1.072
_refine_ls_hydrogen_treatment noref
_refine_ls_matrix_type full
_refine_ls_number_parameters 219
_refine_ls_number_reflns 5571
_refine_ls_number_restraints 0
_refine_ls_restrained_S_all 1.072
_refine_ls_R_factor_all 0.0448
_refine_ls_R_factor_gt 0.0352
_refine_ls_shift/su_max 0.005
_refine_ls_shift/su_mean 0.000
_refine_ls_structure_factor_coef Fsqd
_refine_ls_weighting_details 'calc w=1/[\s^2^(Fo^2^)+(0.0313P)^2^+0.1047P] where P=(Fo^2^+2Fc^2^)/3'
_refine_ls_weighting_scheme calc
_refine_ls_wR_factor_gt 0.0731
_refine_ls_wR_factor_ref 0.0765
_reflns_number_gt 4773
_reflns_number_total 5571
_reflns_threshold_expression >2sigma(I)
_cod_data_source_file ic700516p-file001.cif
_cod_data_source_block 03MMD184
_cod_depositor_comments
;
The following automatic conversions were performed:

'_symmetry_cell_setting' value 'Monoclinic' changed to 'monoclinic'
according to
/usr/data/users/saulius/automatic-downloads/retrospective/ACS/lib/dictionaries/cif_core.dic
dictionary named 'cif_core.dic' version 2.4.2 from 2011-04-26.

Automatic conversion script
Id: cif_fix_values 2281 2013-09-26 08:29:07Z andrius 
;
_cod_original_sg_symbol_H-M 'P 21/c'
_cod_database_code 4339055

loop_
_symmetry_equiv_pos_as_xyz
'x, y, z'
'-x, y+1/2, -z+1/2'
'-x, -y, -z'
'x, -y-1/2, z-1/2'

loop_
_atom_site_label
_atom_site_type_symbol
_atom_site_fract_x
_atom_site_fract_y
_atom_site_fract_z
_atom_site_U_iso_or_equiv
_atom_site_adp_type
_atom_site_occupancy
_atom_site_symmetry_multiplicity
_atom_site_calc_flag
_atom_site_refinement_flags
Pd1 Pd 0.599476(17) 1.045050(10) 0.465456(11) 0.02450(5) Uani 1 1 d .
O1 O 0.3878(2) 0.90531(12) 0.16045(13) 0.0451(4) Uani 1 1 d .
O2 O 0.2063(2) 0.97644(12) 0.03914(14) 0.0434(4) Uani 1 1 d .
O3 O 0.21690(18) 0.87694(12) 0.59141(12) 0.0409(4) Uani 1 1 d .
O4 O -0.0212(2) 0.82392(13) 0.59772(14) 0.0479(4) Uani 1 1 d .
N1 N 0.4294(2) 1.05866(11) 0.33313(13) 0.0268(3) Uani 1 1 d .
N2 N 0.2886(2) 1.02503(12) 0.31774(13) 0.0272(3) Uani 1 1 d .
N3 N 0.24905(19) 0.97548(12) 0.39611(13) 0.0265(3) Uani 1 1 d .
C1 C 0.4545(2) 1.10699(14) 0.23881(15) 0.0275(4) Uani 1 1 d .
C2 C 0.4018(3) 1.07108(16) 0.13621(16) 0.0308(4) Uani 1 1 d .
C3 C 0.4202(3) 1.12487(18) 0.04753(17) 0.0401(5) Uani 1 1 d .
H3 H 0.3834 1.1022 -0.0208 0.048 Uiso 1 1 calc R
C4 C 0.4920(3) 1.21079(18) 0.06024(19) 0.0431(5) Uani 1 1 d .
H4 H 0.5050 1.2455 0.0007 0.052 Uiso 1 1 calc R
C5 C 0.5448(3) 1.24550(16) 0.16120(19) 0.0382(5) Uani 1 1 d .
H5 H 0.5936 1.3036 0.1697 0.046 Uiso 1 1 calc R
C6 C 0.5253(2) 1.19401(14) 0.25004(16) 0.0323(4) Uani 1 1 d .
H6 H 0.5601 1.2182 0.3179 0.039 Uiso 1 1 calc R
C7 C 0.3346(3) 0.97523(16) 0.11707(16) 0.0324(4) Uani 1 1 d .
C8 C 0.1349(4) 0.8873(2) 0.0090(2) 0.0558(7) Uani 1 1 d .
H8A H 0.2066 0.8497 -0.0227 0.084 Uiso 1 1 calc R
H8B H 0.0391 0.8964 -0.0416 0.084 Uiso 1 1 calc R
H8C H 0.1113 0.8563 0.0711 0.084 Uiso 1 1 calc R
C9 C 0.0899(2) 0.94462(14) 0.36726(17) 0.0279(4) Uani 1 1 d .
C10 C 0.0100(2) 0.89419(15) 0.43744(17) 0.0308(4) Uani 1 1 d .
C11 C -0.1500(3) 0.87023(18) 0.4021(2) 0.0411(5) Uani 1 1 d .
H11 H -0.2026 0.8373 0.4481 0.049 Uiso 1 1 calc R
C12 C -0.2303(3) 0.8932(2) 0.3037(2) 0.0473(6) Uani 1 1 d .
H12 H -0.3361 0.8772 0.2831 0.057 Uiso 1 1 calc R
C13 C -0.1514(3) 0.94098(19) 0.2348(2) 0.0469(6) Uani 1 1 d .
H13 H -0.2046 0.9571 0.1671 0.056 Uiso 1 1 calc R
C14 C 0.0048(3) 0.96489(17) 0.2652(2) 0.0397(5) Uani 1 1 d .
H14 H 0.0558 0.9955 0.2166 0.048 Uiso 1 1 calc R
C15 C 0.0805(2) 0.86638(15) 0.54662(17) 0.0329(4) Uani 1 1 d .
C16 C 0.0361(4) 0.7958(2) 0.7069(2) 0.0591(8) Uani 1 1 d .
H16A H 0.0987 0.7403 0.7076 0.089 Uiso 1 1 calc R
H16B H -0.0519 0.7837 0.7418 0.089 Uiso 1 1 calc R
H16C H 0.0996 0.8449 0.7439 0.089 Uiso 1 1 calc R

loop_
_atom_site_aniso_label
_atom_site_aniso_U_11
_atom_site_aniso_U_22
_atom_site_aniso_U_33
_atom_site_aniso_U_23
_atom_site_aniso_U_13
_atom_site_aniso_U_12
Pd1 0.02498(8) 0.02958(8) 0.01922(7) 0.00111(5) 0.00472(5) -0.00350(6)
O1 0.0578(11) 0.0364(9) 0.0375(9) 0.0014(7) -0.0016(8) 0.0056(8)
O2 0.0466(10) 0.0411(9) 0.0375(9) 0.0013(7) -0.0061(8) -0.0054(7)
O3 0.0332(8) 0.0549(10) 0.0346(8) 0.0114(7) 0.0061(6) -0.0104(7)
O4 0.0398(9) 0.0590(11) 0.0477(10) 0.0104(9) 0.0159(8) -0.0138(8)
N1 0.0291(8) 0.0317(9) 0.0192(7) 0.0029(6) 0.0034(6) -0.0041(6)
N2 0.0279(8) 0.0322(9) 0.0217(8) 0.0011(6) 0.0046(6) -0.0010(6)
N3 0.0256(8) 0.0322(8) 0.0216(8) 0.0008(6) 0.0041(6) -0.0036(6)
C1 0.0285(9) 0.0328(10) 0.0218(9) 0.0045(7) 0.0059(7) 0.0011(8)
C2 0.0330(10) 0.0348(10) 0.0242(9) 0.0022(8) 0.0041(8) 0.0001(8)
C3 0.0520(14) 0.0470(14) 0.0220(10) 0.0052(9) 0.0079(9) -0.0043(11)
C4 0.0580(15) 0.0448(13) 0.0285(11) 0.0119(10) 0.0135(10) -0.0028(11)
C5 0.0447(12) 0.0323(11) 0.0398(12) 0.0054(9) 0.0139(10) -0.0031(9)
C6 0.0366(11) 0.0336(11) 0.0269(10) 0.0003(8) 0.0067(8) -0.0016(8)
C7 0.0381(11) 0.0375(11) 0.0223(9) -0.0009(8) 0.0075(8) 0.0002(9)
C8 0.0618(17) 0.0509(16) 0.0494(15) -0.0082(13) -0.0044(13) -0.0151(13)
C9 0.0243(9) 0.0319(10) 0.0271(9) -0.0048(7) 0.0037(7) -0.0008(7)
C10 0.0288(10) 0.0310(10) 0.0338(10) -0.0035(8) 0.0085(8) -0.0032(8)
C11 0.0310(11) 0.0456(13) 0.0476(14) -0.0008(11) 0.0096(10) -0.0086(10)
C12 0.0271(11) 0.0557(15) 0.0559(16) -0.0053(13) -0.0010(10) -0.0095(10)
C13 0.0341(12) 0.0607(17) 0.0413(14) 0.0012(11) -0.0061(10) -0.0064(11)
C14 0.0332(11) 0.0522(14) 0.0318(11) 0.0018(10) 0.0008(9) -0.0071(10)
C15 0.0340(10) 0.0304(10) 0.0365(11) -0.0002(9) 0.0128(9) -0.0053(8)
C16 0.0741(19) 0.0648(18) 0.0423(15) 0.0140(13) 0.0212(14) -0.0185(16)

loop_
_atom_type_symbol
_atom_type_description
_atom_type_scat_dispersion_real
_atom_type_scat_dispersion_imag
_atom_type_scat_source
C C 0.0033 0.0016 'International Tables Vol C Tables 4.2.6.8 and 6.1.1.4'
H H 0.0000 0.0000 'International Tables Vol C Tables 4.2.6.8 and 6.1.1.4'
N N 0.0061 0.0033 'International Tables Vol C Tables 4.2.6.8 and 6.1.1.4'
O O 0.0106 0.0060 'International Tables Vol C Tables 4.2.6.8 and 6.1.1.4'
Pd Pd -0.9988 1.0072 'International Tables Vol C Tables 4.2.6.8 and 6.1.1.4'

loop_
_geom_angle_atom_site_label_1
_geom_angle_atom_site_label_2
_geom_angle_atom_site_label_3
_geom_angle
_geom_angle_site_symmetry_1
_geom_angle_site_symmetry_3
N3 Pd1 N1 173.96(6) 3_676 .
N3 Pd1 O3 88.34(6) 3_676 3_676
N1 Pd1 O3 97.69(6) . 3_676
N3 Pd1 Pd1 89.63(5) 3_676 3_676
N1 Pd1 Pd1 84.35(5) . 3_676
O3 Pd1 Pd1 177.88(4) 3_676 3_676
C7 O2 C8 116.1(2) . .
C15 O3 Pd1 127.40(15) . 3_676
C15 O4 C16 117.17(19) . .
N2 N1 C1 109.37(16) . .
N2 N1 Pd1 127.53(13) . .
C1 N1 Pd1 123.06(13) . .
N1 N2 N3 116.75(17) . .
N2 N3 C9 109.78(17) . .
N2 N3 Pd1 121.73(13) . 3_676
C9 N3 Pd1 128.46(13) . 3_676
C6 C1 C2 119.34(18) . .
C6 C1 N1 118.51(18) . .
C2 C1 N1 122.05(18) . .
C3 C2 C1 119.1(2) . .
C3 C2 C7 118.11(19) . .
C1 C2 C7 122.75(19) . .
C4 C3 C2 120.8(2) . .
C3 C4 C5 120.0(2) . .
C4 C5 C6 120.1(2) . .
C1 C6 C5 120.7(2) . .
O1 C7 O2 123.2(2) . .
O1 C7 C2 126.2(2) . .
O2 C7 C2 110.57(18) . .
C14 C9 C10 117.19(19) . .
C14 C9 N3 119.59(19) . .
C10 C9 N3 123.22(19) . .
C11 C10 C9 118.5(2) . .
C11 C10 C15 116.74(19) . .
C9 C10 C15 124.70(18) . .
C12 C11 C10 122.8(2) . .
C11 C12 C13 118.5(2) . .
C14 C13 C12 120.8(2) . .
C13 C14 C9 122.1(2) . .
O3 C15 O4 119.4(2) . .
O3 C15 C10 127.55(19) . .
O4 C15 C10 113.00(18) . .

loop_
_geom_bond_atom_site_label_1
_geom_bond_atom_site_label_2
_geom_bond_distance
_geom_bond_site_symmetry_2
Pd1 N3 2.0177(17) 3_676
Pd1 N1 2.0339(17) .
Pd1 O3 2.1632(15) 3_676
Pd1 Pd1 2.4309(3) 3_676
O1 C7 1.194(3) .
O2 C7 1.347(3) .
O2 C8 1.439(3) .
O3 C15 1.219(3) .
O3 Pd1 2.1632(14) 3_676
O4 C15 1.328(2) .
O4 C16 1.447(3) .
N1 N2 1.287(2) .
N1 C1 1.435(2) .
N2 N3 1.318(2) .
N3 C9 1.423(3) .
N3 Pd1 2.0177(17) 3_676
C1 C6 1.383(3) .
C1 C2 1.402(3) .
C2 C3 1.399(3) .
C2 C7 1.493(3) .
C3 C4 1.373(3) .
C4 C5 1.377(3) .
C5 C6 1.385(3) .
C9 C14 1.403(3) .
C9 C10 1.419(3) .
C10 C11 1.413(3) .
C10 C15 1.469(3) .
C11 C12 1.359(3) .
C12 C13 1.383(4) .
C13 C14 1.375(3) .
